data_4062371
loop_
_publ_author_name
'Shieh, Minghuey'
'Ho, Li-Fang'
'Guo, Yu-Wen'
'Lin, Shu-Fen'
'Lin, Yi-Chun'
'Peng, Shie-Ming'
'Liu, Yi-Hung'

_publ_section_title
;
 Carbonylchromium Monotelluride Complexes [Et~4~N]~2~[Te{Cr(CO)~5~}~n~]
 (n = 2, 3): Two Important Intermediates
;
_journal_issue 24
_journal_name_full Organometallics
_journal_page_first 5020
_journal_page_last 5026
_journal_paper_doi 10.1021/om034033+
_journal_volume 22
_journal_year 2003
_chemical_formula_moiety 'C10 Cr2 O10 Te . 2 C8 h20 N1'
_chemical_formula_sum 'C26 H40 Cr2 N2 O10 Te'
_chemical_formula_weight 772.19
_space_group_IT_number 2
_symmetry_cell_setting triclinic
_symmetry_space_group_name_Hall '-P 1'
_symmetry_space_group_name_H-M 'P -1'
_cell_angle_alpha 79.61(3)
_cell_angle_beta 84.25(4)
_cell_angle_gamma 80.60(4)
_cell_formula_units_Z 2
_cell_length_a 9.620(7)
_cell_length_b 10.506(4)
_cell_length_c 17.325(5)
_cell_measurement_temperature 293
_cell_volume 1694.7(16)
_diffrn_ambient_temperature 293
_exptl_crystal_density_diffrn 1.513
_refine_ls_R_factor_obs 0.045
_refine_ls_wR_factor_obs 0.039
_cod_depositor_comments
;
The following automatic conversions were performed:
'_symmetry_cell_setting' value 'Triclinic' changed to 'triclinic'
according to '/home/saulius/struct/CIF-dictionaries/cif_core.dic'
dictionary named 'cif_core.dic' version 2.4.1 from 2010-06-29.

Automatic conversion script
Id: cif_fix_enum 1527 2010-12-29 10:47:43Z saulius 

The following automatic conversions were performed:

'_atom_site_thermal_displace_type' tag value 'Uij' was replaced with
'Uani' value 41 time.

Automatic conversion script
Id: cif_fix_values 1646 2011-03-28 12:23:43Z adriana 
;
_cod_original_formula_sum 'C26 H40 Cr2 N2 O10 Te '
_cod_database_code 4062371

loop_
_symmetry_equiv_pos_as_xyz
x,y,z
-x,-y,-z

loop_
_atom_site_aniso_label
_atom_site_aniso_U_11
_atom_site_aniso_U_22
_atom_site_aniso_U_33
_atom_site_aniso_U_12
_atom_site_aniso_U_13
_atom_site_aniso_U_23
_atom_site_aniso_type_symbol
Te 0.0572(4) 0.0437(3) 0.0468(3) -0.0231(3) -0.0198(3) 0.00113(25) Te
Cr1 0.0445(8) 0.0354(7) 0.0451(8) -0.0135(6) -0.0044(6) -0.0093(6) Cr
Cr2 0.0490(9) 0.0418(8) 0.0435(8) -0.0074(6) -0.0131(6) -0.0102(6) Cr
O1 0.068(4) 0.070(4) 0.051(4) -0.021(3) 0.000(3) -0.022(3) O
O2 0.087(5) 0.067(5) 0.092(5) 0.012(4) -0.031(4) -0.016(4) O
O3 0.112(6) 0.106(6) 0.057(4) -0.016(5) 0.008(4) -0.020(4) O
O4 0.074(5) 0.060(4) 0.101(5) -0.037(4) 0.003(4) -0.035(4) O
O5 0.059(4) 0.051(4) 0.094(5) -0.001(3) -0.024(4) -0.018(3) O
O6 0.099(6) 0.069(5) 0.079(5) -0.033(4) 0.002(4) 0.000(4) O
O7 0.123(6) 0.092(5) 0.083(5) -0.032(5) -0.056(5) -0.010(4) O
O8 0.125(7) 0.071(5) 0.104(6) -0.056(5) -0.044(5) 0.021(4) O
O9 0.070(5) 0.084(5) 0.070(4) 0.012(4) 0.010(4) -0.006(4) O
O10 0.101(6) 0.103(6) 0.117(6) 0.030(5) -0.005(5) -0.041(5) O
C1 0.040(5) 0.039(5) 0.051(5) -0.017(4) -0.006(4) -0.014(4) C
C2 0.059(6) 0.045(5) 0.057(6) -0.014(4) -0.004(5) -0.017(4) C
C3 0.065(6) 0.049(5) 0.052(5) -0.013(5) 0.001(5) -0.008(5) C
C4 0.048(6) 0.059(6) 0.055(5) -0.012(5) 0.006(4) -0.014(4) C
C5 0.040(5) 0.040(5) 0.058(5) -0.010(4) -0.014(4) -0.014(4) C
C6 0.057(6) 0.061(6) 0.037(5) -0.002(5) -0.002(4) -0.010(4) C
C7 0.088(7) 0.043(5) 0.053(6) -0.017(5) -0.028(5) 0.000(4) C
C8 0.073(7) 0.070(6) 0.059(6) -0.016(5) -0.034(5) -0.013(5) C
C9 0.044(5) 0.054(6) 0.045(5) -0.005(4) 0.000(4) 0.000(4) C
C10 0.063(7) 0.063(6) 0.062(6) 0.002(5) -0.006(5) -0.022(5) C
N1 0.058(5) 0.039(4) 0.040(4) -0.008(3) -0.005(3) -0.003(3) N
N2 0.040(4) 0.027(3) 0.048(4) -0.006(3) -0.006(3) -0.009(3) N
C11 0.075(7) 0.071(7) 0.071(7) -0.011(6) -0.021(6) 0.003(5) C
C12 0.082(7) 0.054(6) 0.078(7) -0.003(5) -0.014(6) -0.022(5) C
C13 0.098(8) 0.062(6) 0.059(6) -0.026(6) 0.001(6) 0.000(5) C
C14 0.066(7) 0.088(7) 0.090(8) -0.030(6) 0.001(6) -0.027(6) C
C15 0.100(9) 0.088(8) 0.056(6) -0.038(7) -0.005(6) -0.015(6) C
C16 0.078(8) 0.077(7) 0.142(10) -0.017(6) 0.003(7) -0.063(7) C
C17 0.079(7) 0.053(6) 0.071(6) -0.004(5) -0.022(6) -0.004(5) C
C18 0.053(6) 0.062(6) 0.104(8) -0.021(5) -0.006(6) -0.005(6) C
C19 0.048(5) 0.041(5) 0.046(5) -0.013(4) 0.006(4) -0.013(4) C
C20 0.045(6) 0.054(6) 0.100(7) -0.007(4) -0.003(5) -0.012(5) C
C21 0.051(5) 0.030(4) 0.066(6) 0.000(4) -0.016(4) -0.007(4) C
C22 0.087(7) 0.040(5) 0.064(6) -0.020(5) 0.000(5) -0.005(4) C
C23 0.072(6) 0.046(5) 0.046(5) -0.017(5) -0.007(4) -0.015(4) C
C24 0.085(7) 0.040(5) 0.058(6) -0.009(5) -0.007(5) -0.022(4) C
C25 0.032(5) 0.037(4) 0.066(5) -0.006(4) -0.008(4) -0.009(4) C
C26 0.072(7) 0.057(6) 0.081(7) -0.015(5) -0.030(5) -0.022(5) C

loop_
_atom_site_label
_atom_site_fract_x
_atom_site_fract_y
_atom_site_fract_z
_atom_site_U_iso_or_equiv
_atom_site_thermal_displace_type
_atom_site_calc_flag
_atom_site_refinement_flags
_atom_site_type_symbol
Te 0.10667(6) 0.13141(5) 0.30630(3) 0.0475(3) Uani ? . Te
Cr1 0.27932(13) 0.32188(11) 0.30029(7) 0.0404(8) Uani ? . Cr
Cr2 -0.05339(13) 0.14829(12) 0.17877(7) 0.0436(8) Uani ? . Cr
O1 0.1784(6) 0.3198(5) 0.4712(3) 0.061(4) Uani ? . O
O2 0.0256(7) 0.5224(6) 0.2483(4) 0.083(5) Uani ? . O
O3 0.3860(8) 0.2976(7) 0.1324(4) 0.092(6) Uani ? . O
O4 0.4608(6) 0.5182(5) 0.3199(4) 0.073(4) Uani ? . O
O5 0.4987(6) 0.0893(5) 0.3488(4) 0.067(4) Uani ? . O
O6 0.0516(7) 0.3948(6) 0.0920(4) 0.082(5) Uani ? . O
O7 -0.2349(8) 0.1416(6) 0.0502(4) 0.095(5) Uani ? . O
O8 -0.1541(8) -0.0947(6) 0.2762(4) 0.097(5) Uani ? . O
O9 -0.2827(7) 0.3147(6) 0.2621(4) 0.079(4) Uani ? . O
O10 0.2043(8) -0.0062(7) 0.1091(4) 0.109(6) Uani ? . O
C1 0.2146(8) 0.3195(7) 0.4053(5) 0.041(5) Uani ? . C
C2 0.1223(9) 0.4469(8) 0.2672(5) 0.052(5) Uani ? . C
C3 0.3418(9) 0.3066(8) 0.1955(5) 0.056(6) Uani ? . C
C4 0.3923(8) 0.4434(8) 0.3096(5) 0.054(5) Uani ? . C
C5 0.4157(8) 0.1772(7) 0.3299(4) 0.044(5) Uani ? . C
C6 0.0135(9) 0.3019(8) 0.1256(4) 0.052(5) Uani ? . C
C7 -0.1617(10) 0.1439(7) 0.0998(5) 0.060(6) Uani ? . C
C8 -0.1147(10) -0.0046(9) 0.2393(5) 0.064(6) Uani ? . C
C9 -0.1940(9) 0.2503(8) 0.2308(4) 0.049(5) Uani ? . C
C10 0.1047(10) 0.0506(9) 0.1374(5) 0.062(6) Uani ? . C
N1 0.6174(7) 0.7243(6) 0.1113(3) 0.046(4) Uani ? . N
N2 0.2613(6) 0.7533(5) 0.4825(3) 0.038(4) Uani ? . N
C11 0.6658(10) 0.5780(9) 0.1304(5) 0.073(6) Uani ? . C
C12 0.6876(10) 0.5101(8) 0.0574(5) 0.070(6) Uani ? . C
C13 0.7183(11) 0.7922(8) 0.0533(5) 0.073(7) Uani ? . C
C14 0.8695(10) 0.7713(9) 0.0800(6) 0.078(7) Uani ? . C
C15 0.6044(11) 0.7711(10) 0.1889(5) 0.078(7) Uani ? . C
C16 0.5444(10) 0.9184(9) 0.1838(6) 0.094(8) Uani ? . C
C17 0.4786(10) 0.7503(8) 0.0741(5) 0.068(6) Uani ? . C
C18 0.3625(9) 0.6857(8) 0.1242(6) 0.073(7) Uani ? . C
C19 0.3729(8) 0.7869(7) 0.4181(4) 0.044(5) Uani ? . C
C20 0.5196(9) 0.7719(8) 0.4430(5) 0.067(6) Uani ? . C
C21 0.2965(8) 0.6091(7) 0.5181(5) 0.049(5) Uani ? . C
C22 0.1848(9) 0.5567(7) 0.5790(5) 0.063(6) Uani ? . C
C23 0.2556(9) 0.8328(7) 0.5491(4) 0.053(5) Uani ? . C
C24 0.2389(9) 0.9797(7) 0.5215(5) 0.059(6) Uani ? . C
C25 0.1180(7) 0.7831(7) 0.4491(5) 0.045(5) Uani ? . C
C26 0.0970(9) 0.7039(8) 0.3878(5) 0.066(6) Uani ? . C
H11a 0.766 0.558 0.157 0.0792 Uiso ? . H
H11b 0.588 0.532 0.172 0.0792 Uiso ? . H
H12a 0.583 0.508 0.037 0.0761 Uiso ? . H
H12b 0.737 0.410 0.073 0.0761 Uiso ? . H
H12c 0.751 0.566 0.012 0.0761 Uiso ? . H
H13a 0.720 0.753 -0.004 0.0758 Uiso ? . H
H13b 0.677 0.896 0.039 0.0758 Uiso ? . H
H14a 0.873 0.805 0.134 0.0817 Uiso ? . H
H14b 0.940 0.823 0.035 0.0817 Uiso ? . H
H14c 0.906 0.667 0.086 0.0817 Uiso ? . H
H15a 0.534 0.714 0.229 0.0848 Uiso ? . H
H15b 0.707 0.753 0.212 0.0848 Uiso ? . H
H16a 0.586 0.979 0.130 0.0931 Uiso ? . H
H16b 0.568 0.959 0.234 0.0931 Uiso ? . H
H16c 0.428 0.939 0.181 0.0931 Uiso ? . H
H17a 0.450 0.856 0.059 0.0761 Uiso ? . H
H17b 0.501 0.715 0.016 0.0761 Uiso ? . H
H18a 0.387 0.579 0.132 0.0772 Uiso ? . H
H18b 0.263 0.714 0.094 0.0772 Uiso ? . H
H18c 0.342 0.715 0.181 0.0772 Uiso ? . H
H19a 0.374 0.723 0.374 0.0527 Uiso ? . H
H19b 0.344 0.887 0.390 0.0527 Uiso ? . H
H20a 0.571 0.855 0.417 0.0709 Uiso ? . H
H20b 0.584 0.683 0.428 0.0709 Uiso ? . H
H20c 0.521 0.764 0.508 0.0709 Uiso ? . H
H21a 0.397 0.592 0.547 0.0541 Uiso ? . H
H21b 0.313 0.549 0.472 0.0541 Uiso ? . H
H22a 0.169 0.611 0.628 0.0670 Uiso ? . H
H22b 0.218 0.454 0.602 0.0670 Uiso ? . H
H22c 0.083 0.564 0.555 0.0670 Uiso ? . H
H23a 0.170 0.807 0.592 0.0600 Uiso ? . H
H23b 0.355 0.800 0.580 0.0600 Uiso ? . H
H24a 0.192 1.036 0.567 0.0627 Uiso ? . H
H24b 0.180 1.013 0.470 0.0627 Uiso ? . H
H24c 0.348 1.003 0.506 0.0627 Uiso ? . H
H25a 0.039 0.767 0.499 0.0549 Uiso ? . H
H25b 0.100 0.886 0.424 0.0549 Uiso ? . H
H26a -0.011 0.729 0.369 0.0713 Uiso ? . H
H26b 0.110 0.598 0.413 0.0713 Uiso ? . H
H26c 0.170 0.716 0.337 0.0713 Uiso ? . H

loop_
_geom_bond_atom_site_label_1
_geom_bond_atom_site_label_2
_geom_bond_distance
_geom_bond_site_symmetry_1
_geom_bond_site_symmetry_2
_geom_bond_publ_flag
Te Cr1 2.7840(19) ? ? ?
Te Cr2 2.7812(18) ? ? ?
Cr1 C1 1.860(8) ? ? ?
Cr1 C2 1.894(9) ? ? ?
Cr1 C3 1.881(9) ? ? ?
Cr1 C4 1.844(8) ? ? ?
Cr1 C5 1.870(8) ? ? ?
Cr2 C6 1.884(8) ? ? ?
Cr2 C7 1.812(8) ? ? ?
Cr2 C8 1.899(9) ? ? ?
Cr2 C9 1.850(9) ? ? ?
Cr2 C10 1.848(9) ? ? ?
O1 C1 1.160(10) ? ? ?
O2 C2 1.153(11) ? ? ?
O3 C3 1.148(11) ? ? ?
O4 C4 1.151(10) ? ? ?
O5 C5 1.140(9) ? ? ?
O6 C6 1.138(10) ? ? ?
O7 C7 1.170(10) ? ? ?
O8 C8 1.140(11) ? ? ?
O9 C9 1.154(10) ? ? ?
O10 C10 1.157(12) ? ? ?
N1 C11 1.516(11) ? ? ?
N1 C13 1.495(11) ? ? ?
N1 C15 1.501(11) ? ? ?
N1 C17 1.504(11) ? ? ?
N2 C19 1.505(9) ? ? ?
N2 C21 1.526(9) ? ? ?
N2 C23 1.534(9) ? ? ?
N2 C25 1.512(9) ? ? ?
C11 C12 1.541(13) ? ? ?
C13 C14 1.541(14) ? ? ?
C15 C16 1.550(14) ? ? ?
C17 C18 1.517(13) ? ? ?
C19 C20 1.492(11) ? ? ?
C21 C22 1.525(11) ? ? ?
C23 C24 1.518(11) ? ? ?
C25 C26 1.509(11) ? ? ?
